data_2212513
loop_
_publ_author_name
'\,Sahin, Onur'
'B\"uy\"ukg\"ung\"or, Orhan'
'\,Sa\,smaz, Selami'
'G\"umr\"uk\,c\"uo\(glu, Nurhan'
'Kantar, Cihan'

_publ_section_title
;
 2'-[Ethoxy(phenyl)methylene]acetohydrazide
;
_journal_coeditor_code CI2298
_journal_issue 3
_journal_name_full 'Acta Crystallographica Section E'
_journal_page_first o1488
_journal_page_last o1489
_journal_paper_doi 10.1107/S1600536807008045
_journal_volume 63
_journal_year 2007
_chemical_formula_iupac 'C11 H14 N2 O2'
_chemical_formula_moiety 'C11 H14 N2 O2'
_chemical_formula_sum 'C11 H14 N2 O2'
_chemical_formula_weight 206.24
_chemical_melting_point 367.5(5)
_chemical_name_systematic
;
2'-[ethoxy(phenyl)methylene]acetohydrazide
;
_space_group_IT_number 15
_symmetry_cell_setting monoclinic
_symmetry_space_group_name_Hall '-C 2yc'
_symmetry_space_group_name_H-M 'C 1 2/c 1'
_atom_sites_solution_hydrogens geom
_atom_sites_solution_primary direct
_atom_sites_solution_secondary difmap
_cell_angle_alpha 90.00
_cell_angle_beta 99.170(5)
_cell_angle_gamma 90.00
_cell_formula_units_Z 16
_cell_length_a 49.228(3)
_cell_length_b 11.0095(10)
_cell_length_c 8.4680(5)
_cell_measurement_reflns_used 10457
_cell_measurement_temperature 296
_cell_measurement_theta_max 27.22
_cell_measurement_theta_min 1.68
_cell_volume 4530.8(6)
_computing_cell_refinement X-AREA
_computing_data_collection 'X-AREA (Stoe & Cie, 2002)'
_computing_data_reduction 'X-RED32 (Stoe & Cie, 2002)'
_computing_molecular_graphics
;ORTEP-3 for Windows (Farrugia, 1997) and
Mercury (Macrae <i>et al.</i>,  2006)
;
_computing_publication_material 'WinGX (Farrugia, 1999)'
_computing_structure_refinement 'SHELXL97 (Sheldrick, 1997)'
_computing_structure_solution 'SHELXS97 (Sheldrick, 1997)'
_diffrn_ambient_temperature 296
_diffrn_detector_area_resol_mean 6.67
_diffrn_measured_fraction_theta_full 0.980
_diffrn_measured_fraction_theta_max 0.980
_diffrn_measurement_device_type 'Stoe IPDS-II'
_diffrn_measurement_method \w
_diffrn_radiation_monochromator graphite
_diffrn_radiation_source 'fine-focus sealed tube'
_diffrn_radiation_type MoK\a
_diffrn_radiation_wavelength 0.71073
_diffrn_reflns_av_R_equivalents 0.0353
_diffrn_reflns_av_sigmaI/netI 0.0383
_diffrn_reflns_limit_h_max 60
_diffrn_reflns_limit_h_min -60
_diffrn_reflns_limit_k_max 13
_diffrn_reflns_limit_k_min -13
_diffrn_reflns_limit_l_max 10
_diffrn_reflns_limit_l_min -10
_diffrn_reflns_number 15347
_diffrn_reflns_theta_full 26.00
_diffrn_reflns_theta_max 26.00
_diffrn_reflns_theta_min 1.68
_diffrn_standards_decay_% <2
_diffrn_standards_number 0
_exptl_absorpt_coefficient_mu 0.085
_exptl_absorpt_correction_T_max 0.9930
_exptl_absorpt_correction_T_min 0.9771
_exptl_absorpt_correction_type integration
_exptl_absorpt_process_details '(X-RED32; Stoe & Cie, 2002)'
_exptl_crystal_colour colourless
_exptl_crystal_density_diffrn 1.209
_exptl_crystal_density_method 'not measured'
_exptl_crystal_description Prism
_exptl_crystal_F_000 1760
_exptl_crystal_size_max 0.49
_exptl_crystal_size_mid 0.27
_exptl_crystal_size_min 0.09
_refine_diff_density_max 0.179
_refine_diff_density_min -0.149
_refine_ls_extinction_coef 0.00124(16)
_refine_ls_extinction_expression Fc^*^=kFc[1+0.001xFc^2^\l^3^/sin(2\q)]^-1/4^
_refine_ls_extinction_method SHELXL97
_refine_ls_goodness_of_fit_ref 0.805
_refine_ls_hydrogen_treatment mixed
_refine_ls_matrix_type full
_refine_ls_number_parameters 282
_refine_ls_number_reflns 4373
_refine_ls_number_restraints 0
_refine_ls_restrained_S_all 0.805
_refine_ls_R_factor_all 0.0851
_refine_ls_R_factor_gt 0.0395
_refine_ls_shift/su_max 0.001
_refine_ls_shift/su_mean 0.000
_refine_ls_structure_factor_coef Fsqd
_refine_ls_weighting_details 'calc w=1/[\s^2^(Fo^2^)+(0.057P)^2^] where P=(Fo^2^+2Fc^2^)/3'
_refine_ls_weighting_scheme calc
_refine_ls_wR_factor_gt 0.0902
_refine_ls_wR_factor_ref 0.1026
_reflns_number_gt 2164
_reflns_number_total 4373
_reflns_threshold_expression I>2\s(I)
_cod_data_source_file ci2298.cif
_cod_data_source_block I
_cod_depositor_comments
;
The following automatic conversions were performed:

'_chemical_melting_point' value '367-368' was changed to '367.5(5)' -
the average value was taken and precision was estimated.

Automatic conversion script
Id: cif_fix_values 1646 2011-03-28 12:23:43Z adriana 

The following automatic conversions were performed:

'_chemical_melting_point' value '367-368' was changed to '367.5(5)' -
the average value was taken and precision was estimated.

Automatic conversion script
Id: cif_fix_values 1715 2011-07-08 13:25:40Z adriana 
;
_cod_original_sg_symbol_Hall -C2yc
_cod_original_sg_symbol_H-M 'C 2/c'
_cod_database_code 2212513
_cod_database_fobs_code 2212513

loop_
_symmetry_equiv_pos_as_xyz
'x, y, z'
'-x, y, -z+1/2'
'x+1/2, y+1/2, z'
'-x+1/2, y+1/2, -z+1/2'
'-x, -y, -z'
'x, -y, z-1/2'
'-x+1/2, -y+1/2, -z'
'x+1/2, -y+1/2, z-1/2'

loop_
_atom_site_type_symbol
_atom_site_label
_atom_site_fract_x
_atom_site_fract_y
_atom_site_fract_z
_atom_site_U_iso_or_equiv
_atom_site_adp_type
_atom_site_calc_flag
_atom_site_refinement_flags
_atom_site_occupancy
C C1 0.40433(3) 0.38428(14) 0.6872(2) 0.0613(4) Uani d . 1
C C2 0.39403(4) 0.47053(16) 0.7821(2) 0.0712(5) Uani d . 1
H H2 0.4045 0.5387 0.8163 0.085 Uiso calc R 1
C C3 0.36854(4) 0.45599(17) 0.8258(2) 0.0781(5) Uani d . 1
H H3 0.3619 0.5143 0.8892 0.094 Uiso calc R 1
C C4 0.35288(4) 0.35578(17) 0.7763(2) 0.0751(5) Uani d . 1
H H4 0.3356 0.3463 0.8057 0.090 Uiso calc R 1
C C5 0.36281(4) 0.26963(16) 0.6834(2) 0.0716(5) Uani d . 1
H H5 0.3523 0.2013 0.6508 0.086 Uiso calc R 1
C C6 0.38829(4) 0.28376(15) 0.6380(2) 0.0687(5) Uani d . 1
H H6 0.3948 0.2253 0.5739 0.082 Uiso calc R 1
C C7 0.43101(4) 0.40337(15) 0.6333(2) 0.0660(4) Uani d . 1
C C8 0.45501(4) 0.21675(18) 0.6773(3) 0.0925(6) Uani d . 1
H H8A 0.4419 0.1921 0.7456 0.111 Uiso calc R 1
H H8B 0.4712 0.2490 0.7445 0.111 Uiso calc R 1
C C9 0.46270(5) 0.11087(18) 0.5856(3) 0.1162(8) Uani d . 1
H H9A 0.4756 0.1359 0.5184 0.139 Uiso calc R 1
H H9B 0.4465 0.0787 0.5205 0.139 Uiso calc R 1
H H9C 0.4709 0.0494 0.6584 0.139 Uiso calc R 1
C C10 0.47597(4) 0.63722(16) 0.5770(2) 0.0757(5) Uani d . 1
C C11 0.46005(4) 0.73935(16) 0.6339(3) 0.0966(7) Uani d . 1
H H11A 0.4698 0.8142 0.6265 0.145 Uiso calc R 1
H H11B 0.4579 0.7253 0.7432 0.145 Uiso calc R 1
H H11C 0.4423 0.7442 0.5687 0.145 Uiso calc R 1
C C12 0.34378(3) 0.14083(14) 0.2932(2) 0.0590(4) Uani d . 1
C C13 0.35465(4) 0.22526(15) 0.1990(2) 0.0686(5) Uani d . 1
H H13 0.3443 0.2929 0.1611 0.082 Uiso calc R 1
C C14 0.38062(4) 0.20983(17) 0.1609(2) 0.0763(5) Uani d . 1
H H14 0.3878 0.2671 0.0980 0.092 Uiso calc R 1
C C15 0.39597(4) 0.10974(17) 0.2160(2) 0.0759(5) Uani d . 1
H H15 0.4135 0.0995 0.1910 0.091 Uiso calc R 1
C C16 0.38534(4) 0.02496(16) 0.3080(2) 0.0736(5) Uani d . 1
H H16 0.3957 -0.0430 0.3444 0.088 Uiso calc R 1
C C17 0.35943(3) 0.03992(15) 0.3468(2) 0.0666(4) Uani d . 1
H H17 0.3524 -0.0180 0.4093 0.080 Uiso calc R 1
C C18 0.31718(3) 0.16170(15) 0.3480(2) 0.0593(4) Uani d . 1
C C19 0.29334(4) -0.02488(16) 0.2814(2) 0.0783(5) Uani d . 1
H H19A 0.3072 -0.0442 0.2160 0.094 Uiso calc R 1
H H19B 0.2773 0.0066 0.2121 0.094 Uiso calc R 1
C C20 0.28590(4) -0.13522(17) 0.3639(3) 0.0911(6) Uani d . 1
H H20A 0.2720 -0.1156 0.4278 0.109 Uiso calc R 1
H H20B 0.3019 -0.1662 0.4316 0.109 Uiso calc R 1
H H20C 0.2789 -0.1956 0.2861 0.109 Uiso calc R 1
C C21 0.27714(3) 0.39209(15) 0.4734(2) 0.0663(5) Uani d . 1
C C22 0.29415(4) 0.50026(16) 0.4479(3) 0.0893(6) Uani d . 1
H H22A 0.2874 0.5700 0.4974 0.134 Uiso calc R 1
H H22B 0.2931 0.5147 0.3353 0.134 Uiso calc R 1
H H22C 0.3129 0.4857 0.4946 0.134 Uiso calc R 1
N N1 0.44100(3) 0.50964(13) 0.63680(18) 0.0705(4) Uani d . 1
N N2 0.46562(3) 0.52495(14) 0.5816(2) 0.0745(4) Uani d . 1
H H2A 0.4750(5) 0.465(2) 0.543(3) 0.113(8) Uiso d . 1
N N3 0.30912(3) 0.27015(12) 0.36506(17) 0.0650(4) Uani d . 1
N N4 0.28501(3) 0.28235(14) 0.42786(18) 0.0670(4) Uani d . 1
H H4A 0.2740(4) 0.2186(19) 0.437(3) 0.109(7) Uiso d . 1
O O1 0.44297(2) 0.30818(10) 0.56676(16) 0.0748(4) Uani d . 1
O O2 0.49772(3) 0.65354(11) 0.52639(18) 0.0925(4) Uani d . 1
O O3 0.30377(2) 0.06485(9) 0.39969(13) 0.0642(3) Uani d . 1
O O4 0.25635(2) 0.40103(10) 0.53560(17) 0.0826(4) Uani d . 1

loop_
_atom_site_aniso_label
_atom_site_aniso_U_11
_atom_site_aniso_U_22
_atom_site_aniso_U_33
_atom_site_aniso_U_12
_atom_site_aniso_U_13
_atom_site_aniso_U_23
C1 0.0608(10) 0.0594(10) 0.0637(12) 0.0010(8) 0.0097(8) 0.0000(8)
C2 0.0758(12) 0.0652(11) 0.0746(13) -0.0059(9) 0.0182(9) -0.0065(9)
C3 0.0825(13) 0.0725(12) 0.0843(14) 0.0026(10) 0.0287(10) -0.0068(10)
C4 0.0680(11) 0.0754(12) 0.0850(14) -0.0004(9) 0.0219(10) 0.0038(10)
C5 0.0672(11) 0.0666(11) 0.0804(14) -0.0067(9) 0.0097(10) 0.0009(9)
C6 0.0706(11) 0.0615(10) 0.0745(13) 0.0006(8) 0.0136(9) -0.0060(8)
C7 0.0664(10) 0.0619(11) 0.0705(12) 0.0016(9) 0.0135(9) -0.0042(9)
C8 0.0862(14) 0.0827(14) 0.1086(18) 0.0163(11) 0.0156(12) 0.0083(12)
C9 0.1191(18) 0.0690(13) 0.162(2) 0.0125(13) 0.0276(16) 0.0003(14)
C10 0.0695(11) 0.0636(11) 0.0978(16) 0.0011(9) 0.0255(10) -0.0027(10)
C11 0.0955(15) 0.0623(11) 0.142(2) 0.0039(10) 0.0478(14) -0.0050(12)
C12 0.0588(9) 0.0593(9) 0.0603(11) -0.0019(8) 0.0146(8) -0.0052(8)
C13 0.0703(11) 0.0646(10) 0.0739(13) 0.0010(8) 0.0213(9) 0.0035(9)
C14 0.0719(12) 0.0766(12) 0.0866(15) -0.0073(10) 0.0318(10) 0.0022(10)
C15 0.0619(11) 0.0792(13) 0.0908(15) -0.0017(9) 0.0255(10) -0.0122(11)
C16 0.0650(11) 0.0639(11) 0.0940(14) 0.0047(9) 0.0189(10) -0.0026(10)
C17 0.0648(11) 0.0595(10) 0.0781(13) -0.0027(8) 0.0195(9) 0.0002(9)
C18 0.0585(10) 0.0622(10) 0.0585(11) -0.0028(8) 0.0127(8) 0.0016(8)
C19 0.0828(13) 0.0824(12) 0.0702(13) -0.0214(10) 0.0138(10) -0.0096(10)
C20 0.1118(16) 0.0651(12) 0.0976(17) -0.0090(11) 0.0202(12) -0.0079(11)
C21 0.0584(10) 0.0603(10) 0.0822(13) 0.0034(8) 0.0172(9) 0.0050(9)
C22 0.0841(13) 0.0636(11) 0.1284(18) -0.0020(9) 0.0422(12) 0.0065(11)
N1 0.0627(9) 0.0670(9) 0.0845(11) -0.0039(7) 0.0198(8) -0.0046(8)
N2 0.0657(10) 0.0621(9) 0.1008(13) -0.0032(7) 0.0288(8) -0.0075(8)
N3 0.0555(8) 0.0663(9) 0.0760(11) 0.0029(7) 0.0194(7) 0.0024(7)
N4 0.0572(9) 0.0611(9) 0.0878(12) 0.0004(7) 0.0267(8) 0.0005(7)
O1 0.0777(8) 0.0627(7) 0.0881(9) 0.0042(6) 0.0254(7) -0.0026(6)
O2 0.0806(9) 0.0683(8) 0.1385(13) -0.0031(7) 0.0471(8) -0.0032(8)
O3 0.0704(7) 0.0620(7) 0.0639(8) -0.0071(5) 0.0221(6) -0.0034(5)
O4 0.0696(8) 0.0699(8) 0.1166(11) 0.0009(6) 0.0400(7) -0.0046(7)

loop_
_atom_type_symbol
_atom_type_description
_atom_type_scat_dispersion_real
_atom_type_scat_dispersion_imag
_atom_type_scat_source
C C 0.0033 0.0016 'International Tables Vol C Tables 4.2.6.8 and 6.1.1.4'
H H 0.0000 0.0000 'International Tables Vol C Tables 4.2.6.8 and 6.1.1.4'
N N 0.0061 0.0033 'International Tables Vol C Tables 4.2.6.8 and 6.1.1.4'
O O 0.0106 0.0060 'International Tables Vol C Tables 4.2.6.8 and 6.1.1.4'

loop_
_geom_angle_atom_site_label_1
_geom_angle_atom_site_label_2
_geom_angle_atom_site_label_3
_geom_angle
C6 C1 C2 118.45(16)
C6 C1 C7 121.01(15)
C2 C1 C7 120.45(15)
C3 C2 C1 120.61(17)
C3 C2 H2 119.7
C1 C2 H2 119.7
C4 C3 C2 120.29(17)
C4 C3 H3 119.9
C2 C3 H3 119.9
C5 C4 C3 119.81(17)
C5 C4 H4 120.1
C3 C4 H4 120.1
C4 C5 C6 120.35(17)
C4 C5 H5 119.8
C6 C5 H5 119.8
C5 C6 C1 120.49(16)
C5 C6 H6 119.8
C1 C6 H6 119.8
N1 C7 O1 121.74(16)
N1 C7 C1 119.11(15)
O1 C7 C1 118.84(15)
O1 C8 C9 108.81(19)
O1 C8 H8A 109.9
C9 C8 H8A 109.9
O1 C8 H8B 109.9
C9 C8 H8B 109.9
H8A C8 H8B 108.3
C8 C9 H9A 109.5
C8 C9 H9B 109.5
H9A C9 H9B 109.5
C8 C9 H9C 109.5
H9A C9 H9C 109.5
H9B C9 H9C 109.5
O2 C10 N2 120.10(16)
O2 C10 C11 122.26(17)
N2 C10 C11 117.64(17)
C10 C11 H11A 109.5
C10 C11 H11B 109.5
H11A C11 H11B 109.5
C10 C11 H11C 109.5
H11A C11 H11C 109.5
H11B C11 H11C 109.5
C17 C12 C13 118.71(15)
C17 C12 C18 119.78(15)
C13 C12 C18 121.31(15)
C14 C13 C12 120.62(17)
C14 C13 H13 119.7
C12 C13 H13 119.7
C15 C14 C13 119.98(17)
C15 C14 H14 120.0
C13 C14 H14 120.0
C16 C15 C14 119.95(16)
C16 C15 H15 120.0
C14 C15 H15 120.0
C15 C16 C17 120.40(17)
C15 C16 H16 119.8
C17 C16 H16 119.8
C16 C17 C12 120.34(16)
C16 C17 H17 119.8
C12 C17 H17 119.8
N3 C18 O3 121.41(14)
N3 C18 C12 119.35(15)
O3 C18 C12 118.62(14)
O3 C19 C20 108.81(16)
O3 C19 H19A 109.9
C20 C19 H19A 109.9
O3 C19 H19B 109.9
C20 C19 H19B 109.9
H19A C19 H19B 108.3
C19 C20 H20A 109.5
C19 C20 H20B 109.5
H20A C20 H20B 109.5
C19 C20 H20C 109.5
H20A C20 H20C 109.5
H20B C20 H20C 109.5
O4 C21 N4 119.55(15)
O4 C21 C22 121.61(16)
N4 C21 C22 118.83(15)
C21 C22 H22A 109.5
C21 C22 H22B 109.5
H22A C22 H22B 109.5
C21 C22 H22C 109.5
H22A C22 H22C 109.5
H22B C22 H22C 109.5
C7 N1 N2 117.66(15)
C10 N2 N1 118.80(16)
C10 N2 H2A 116.6(14)
N1 N2 H2A 124.5(14)
C18 N3 N4 115.93(14)
C21 N4 N3 120.14(15)
C21 N4 H4A 118.2(13)
N3 N4 H4A 121.6(14)
C7 O1 C8 115.36(15)
C18 O3 C19 116.74(13)

loop_
_geom_bond_atom_site_label_1
_geom_bond_atom_site_label_2
_geom_bond_distance
_geom_bond_publ_flag
C1 C6 1.385(2) ?
C1 C2 1.391(2) ?
C1 C7 1.473(2) ?
C2 C3 1.373(2) ?
C2 H2 0.93 ?
C3 C4 1.372(2) ?
C3 H3 0.93 ?
C4 C5 1.371(2) ?
C4 H4 0.93 ?
C5 C6 1.378(2) ?
C5 H5 0.93 ?
C6 H6 0.93 ?
C7 N1 1.268(2) y
C7 O1 1.3670(19) y
C8 O1 1.437(2) y
C8 C9 1.483(3) ?
C8 H8A 0.97 ?
C8 H8B 0.97 ?
C9 H9A 0.96 ?
C9 H9B 0.96 ?
C9 H9C 0.96 ?
C10 O2 1.229(2) y
C10 N2 1.340(2) y
C10 C11 1.494(2) ?
C11 H11A 0.96 ?
C11 H11B 0.96 ?
C11 H11C 0.96 ?
C12 C17 1.386(2) ?
C12 C13 1.387(2) ?
C12 C18 1.475(2) ?
C13 C14 1.378(2) ?
C13 H13 0.93 ?
C14 C15 1.375(2) ?
C14 H14 0.93 ?
C15 C16 1.372(2) ?
C15 H15 0.93 ?
C16 C17 1.377(2) ?
C16 H16 0.93 ?
C17 H17 0.93 ?
C18 N3 1.274(2) ?
C18 O3 1.3626(18) y
C19 O3 1.4421(19) y
C19 C20 1.476(2) ?
C19 H19A 0.97 ?
C19 H19B 0.97 ?
C20 H20A 0.96 ?
C20 H20B 0.96 ?
C20 H20C 0.96 ?
C21 O4 1.2275(19) y
C21 N4 1.344(2) y
C21 C22 1.491(2) ?
C22 H22A 0.96 ?
C22 H22B 0.96 ?
C22 H22C 0.96 ?
N1 N2 1.3772(19) y
N2 H2A 0.90(2) ?
N3 N4 1.3823(18) y
N4 H4A 0.90(2) ?

loop_
_geom_hbond_atom_site_label_D
_geom_hbond_atom_site_label_H
_geom_hbond_atom_site_label_A
_geom_hbond_site_symmetry_A
_geom_hbond_distance_DH
_geom_hbond_distance_HA
_geom_hbond_distance_DA
_geom_hbond_angle_DHA
N2 H2A O2 5_666 0.90(2) 2.03(2) 2.912(2) 170(2)
N4 H4A O4 7_556 0.90(2) 2.03(2) 2.918(2) 169(2)

loop_
_geom_torsion_atom_site_label_1
_geom_torsion_atom_site_label_2
_geom_torsion_atom_site_label_3
_geom_torsion_atom_site_label_4
_geom_torsion
_geom_torsion_publ_flag
C6 C1 C2 C3 0.0(3) ?
C7 C1 C2 C3 176.68(17) ?
C1 C2 C3 C4 0.1(3) ?
C2 C3 C4 C5 0.3(3) ?
C3 C4 C5 C6 -0.7(3) ?
C4 C5 C6 C1 0.8(3) ?
C2 C1 C6 C5 -0.4(3) ?
C7 C1 C6 C5 -177.08(16) ?
C6 C1 C7 N1 158.07(17) ?
C2 C1 C7 N1 -18.5(3) y
C6 C1 C7 O1 -15.7(3) ?
C2 C1 C7 O1 167.74(16) y
C17 C12 C13 C14 -0.7(3) ?
C18 C12 C13 C14 174.03(16) ?
C12 C13 C14 C15 0.3(3) ?
C13 C14 C15 C16 0.4(3) ?
C14 C15 C16 C17 -0.6(3) ?
C15 C16 C17 C12 0.1(3) ?
C13 C12 C17 C16 0.6(3) ?
C18 C12 C17 C16 -174.27(16) ?
C17 C12 C18 N3 147.41(17) y
C13 C12 C18 N3 -27.3(2) ?
C17 C12 C18 O3 -23.7(2) y
C13 C12 C18 O3 161.61(16) ?
O1 C7 N1 N2 -4.7(3) y
C1 C7 N1 N2 -178.27(15) y
O2 C10 N2 N1 -179.09(17) ?
C11 C10 N2 N1 0.5(3) ?
C7 N1 N2 C10 176.94(18) y
O3 C18 N3 N4 -4.6(2) y
C12 C18 N3 N4 -175.42(14) y
O4 C21 N4 N3 -176.76(16) ?
C22 C21 N4 N3 2.8(3) ?
C18 N3 N4 C21 169.63(16) y
N1 C7 O1 C8 112.0(2) ?
C1 C7 O1 C8 -74.4(2) y
C9 C8 O1 C7 170.32(17) ?
N3 C18 O3 C19 121.97(18) ?
C12 C18 O3 C19 -67.1(2) y
C20 C19 O3 C18 166.01(15) ?

loop_
_cod_related_entry_id
_cod_related_entry_database
_cod_related_entry_code
1 ChemSpider 24737254
